data_2014367
loop_
_publ_author_name
'Liu, Hui-Min'
'He, Lei'
'Luo, Xiao-Lan'
'Zhang, Wen-Qin'

_publ_section_title
;
 A zwitterion of 1,5-bis(2-hydroxybenzamido)-3-azapentane: a
 two-dimensional hydrogen-bonding network involving dimers
;
_journal_coeditor_code JZ1772
_journal_issue 2
_journal_name_full 'Acta Crystallographica Section C'
_journal_page_first o104
_journal_page_last o106
_journal_paper_doi 10.1107/S0108270106001545
_journal_volume 62
_journal_year 2006
_chemical_formula_iupac 'C18 H21 N3 O4'
_chemical_formula_moiety 'C18 H21 N3 O4'
_chemical_formula_sum 'C18 H21 N3 O4'
_chemical_formula_weight 343.38
_chemical_melting_point .423E-305
_chemical_name_systematic
;
2-{N-[2-(2-hydroxybenzamido)ethylammonioethyl]aminocarbonyl}phenolate
;
_space_group_IT_number 14
_symmetry_cell_setting monoclinic
_symmetry_space_group_name_Hall '-P 2ybc'
_symmetry_space_group_name_H-M 'P 1 21/c 1'
_atom_sites_solution_hydrogens geom
_atom_sites_solution_primary direct
_atom_sites_solution_secondary difmap
_cell_angle_alpha 90.00
_cell_angle_beta 100.572(3)
_cell_angle_gamma 90.00
_cell_formula_units_Z 4
_cell_length_a 10.775(2)
_cell_length_b 11.668(2)
_cell_length_c 14.290(3)
_cell_measurement_reflns_used 2404
_cell_measurement_temperature 294(2)
_cell_measurement_theta_max 24.30
_cell_measurement_theta_min 2.60
_cell_volume 1766.1(6)
_computing_cell_refinement 'SAINT (Bruker, 1997)'
_computing_data_collection 'SMART (Bruker, 1997)'
_computing_data_reduction SAINT
_computing_molecular_graphics 'SHELXTL (Bruker, 1997)'
_computing_publication_material SHELXTL
_computing_structure_refinement 'SHELXL97 (Sheldrick, 1997)'
_computing_structure_solution 'SHELXS97 (Sheldrick, 1997)'
_diffrn_ambient_temperature 294(2)
_diffrn_measured_fraction_theta_full 0.993
_diffrn_measured_fraction_theta_max 0.993
_diffrn_measurement_device_type 'Bruker SMART 1000 CCD area-detector'
_diffrn_measurement_method '\f and \w'
_diffrn_radiation_monochromator graphite
_diffrn_radiation_source 'fine-focus sealed tube'
_diffrn_radiation_type 'Mo K\a'
_diffrn_radiation_wavelength 0.71073
_diffrn_reflns_av_R_equivalents 0.0362
_diffrn_reflns_av_sigmaI/netI 0.0440
_diffrn_reflns_limit_h_max 13
_diffrn_reflns_limit_h_min -13
_diffrn_reflns_limit_k_max 13
_diffrn_reflns_limit_k_min -14
_diffrn_reflns_limit_l_max 17
_diffrn_reflns_limit_l_min -12
_diffrn_reflns_number 9668
_diffrn_reflns_theta_full 26.38
_diffrn_reflns_theta_max 26.38
_diffrn_reflns_theta_min 1.92
_exptl_absorpt_coefficient_mu 0.093
_exptl_absorpt_correction_T_max 0.992
_exptl_absorpt_correction_T_min 0.972
_exptl_absorpt_correction_type multi-scan
_exptl_absorpt_process_details '(SADABS; Sheldrick, 1996)'
_exptl_crystal_colour colorless
_exptl_crystal_density_diffrn 1.291
_exptl_crystal_density_method 'not measured'
_exptl_crystal_description block
_exptl_crystal_F_000 728
_exptl_crystal_size_max 0.30
_exptl_crystal_size_mid 0.28
_exptl_crystal_size_min 0.12
_refine_diff_density_max 0.144
_refine_diff_density_min -0.158
_refine_ls_extinction_method none
_refine_ls_goodness_of_fit_ref 0.997
_refine_ls_hydrogen_treatment mixed
_refine_ls_matrix_type full
_refine_ls_number_parameters 246
_refine_ls_number_reflns 3616
_refine_ls_number_restraints 0
_refine_ls_restrained_S_all 0.997
_refine_ls_R_factor_all 0.0884
_refine_ls_R_factor_gt 0.0413
_refine_ls_shift/su_max 0.000
_refine_ls_shift/su_mean 0.000
_refine_ls_structure_factor_coef Fsqd
_refine_ls_weighting_details 'calc w=1/[\s^2^(Fo^2^)+(0.0557P)^2^+0.2173P] where P=(Fo^2^+2Fc^2^)/3'
_refine_ls_weighting_scheme calc
_refine_ls_wR_factor_gt 0.0970
_refine_ls_wR_factor_ref 0.1184
_reflns_number_gt 2100
_reflns_number_total 3616
_reflns_threshold_expression I>2\s(I)
_cod_data_source_file jz1772.cif
_cod_data_source_block I
_cod_depositor_comments
;
The following automatic conversions were performed:
'_symmetry_cell_setting' value 'Monoclinic' changed to 'monoclinic'
according to '/home/saulius/struct/CIF-dictionaries/cif_core.dic'
dictionary named 'cif_core.dic' version 2.4.1 from 2010-06-29.

Automatic conversion script
Id: cif_fix_enum 1527 2010-12-29 10:47:43Z saulius 

The following automatic conversions were performed:

'_symmetry_cell_setting' value 'Monoclinic' changed to 'monoclinic'
according to /home/saulius/struct/CIF-dictionaries/cif_core.dic
dictionary named 'cif_core.dic' version 2.4.1 from 2010-06-29.

Automatic conversion script
Id: cif_fix_values 1715 2011-07-08 13:25:40Z adriana 
;
_cod_original_sg_symbol_H-M 'P 21/c'
_cod_database_code 2014367
_cod_database_fobs_code 2014367

loop_
_symmetry_equiv_pos_as_xyz
'x, y, z'
'-x, y+1/2, -z+1/2'
'-x, -y, -z'
'x, -y-1/2, z-1/2'

loop_
_atom_site_label
_atom_site_fract_x
_atom_site_fract_y
_atom_site_fract_z
_atom_site_U_iso_or_equiv
_atom_site_adp_type
_atom_site_calc_flag
_atom_site_refinement_flags
_atom_site_occupancy
_atom_site_disorder_assembly
_atom_site_disorder_group
_atom_site_type_symbol
O1 0.25783(17) 0.84938(17) 0.16143(12) 0.0922(6) Uani d . 1 . . O
H1 0.163(3) 0.859(2) 0.1689(19) 0.124(10) Uiso d . 1 . . H
O2 0.02119(13) 0.86542(12) 0.13935(10) 0.0640(4) Uani d . 1 . . O
O3 0.05542(12) 0.59885(11) 0.09812(10) 0.0569(4) Uani d . 1 . . O
O4 0.15778(11) 0.26527(11) 0.19007(8) 0.0492(3) Uani d . 1 . . O
N1 -0.10065(14) 0.82938(13) -0.00209(12) 0.0469(4) Uani d . 1 . . N
H1A -0.1077(18) 0.8082(17) -0.0617(15) 0.059(6) Uiso d . 1 . . H
N2 -0.16556(14) 0.66339(13) 0.14445(11) 0.0397(4) Uani d . 1 . . N
H2A -0.1651(19) 0.7140(19) 0.2045(16) 0.078(7) Uiso d . 1 . . H
H2B -0.082(2) 0.6550(16) 0.1283(13) 0.065(6) Uiso d . 1 . . H
N3 -0.01223(13) 0.42939(14) 0.14451(11) 0.0427(4) Uani d . 1 . . N
H3 0.0162(19) 0.3600(16) 0.1635(14) 0.061(6) Uiso d . 1 . . H
C1 0.2439(2) 0.85329(18) 0.06505(16) 0.0624(6) Uani d . 1 . . C
C2 0.3509(2) 0.8554(2) 0.0255(2) 0.0845(8) Uani d . 1 . . C
H2 0.4301 0.8542 0.0647 0.101 Uiso calc R 1 . . H
C3 0.3415(3) 0.8591(2) -0.0718(2) 0.0858(8) Uani d . 1 . . C
H3A 0.4145 0.8604 -0.0979 0.103 Uiso calc R 1 . . H
C4 0.2256(3) 0.86092(19) -0.13090(18) 0.0728(7) Uani d . 1 . . C
H4A 0.2196 0.8634 -0.1966 0.087 Uiso calc R 1 . . H
C5 0.1186(2) 0.85910(16) -0.09136(14) 0.0550(5) Uani d . 1 . . C
H5 0.0400 0.8613 -0.1311 0.066 Uiso calc R 1 . . H
C6 0.12491(17) 0.85403(14) 0.00666(13) 0.0451(5) Uani d . 1 . . C
C7 0.01179(18) 0.84974(14) 0.05174(14) 0.0459(5) Uani d . 1 . . C
C8 -0.21575(17) 0.83078(16) 0.03666(14) 0.0528(5) Uani d . 1 . . C
H8A -0.2829 0.8634 -0.0103 0.063 Uiso calc R 1 . . H
H8B -0.2036 0.8803 0.0921 0.063 Uiso calc R 1 . . H
C9 -0.25665(16) 0.71342(16) 0.06488(13) 0.0465(5) Uani d . 1 . . C
H9A -0.3386 0.7197 0.0834 0.056 Uiso calc R 1 . . H
H9B -0.2653 0.6626 0.0104 0.056 Uiso calc R 1 . . H
C10 -0.19657(17) 0.54503(16) 0.17194(13) 0.0491(5) Uani d . 1 . . C
H10A -0.2876 0.5372 0.1635 0.059 Uiso calc R 1 . . H
H10B -0.1621 0.5335 0.2389 0.059 Uiso calc R 1 . . H
C11 -0.14582(15) 0.45342(15) 0.11464(13) 0.0453(5) Uani d . 1 . . C
H11A -0.1928 0.3833 0.1188 0.054 Uiso calc R 1 . . H
H11B -0.1608 0.4767 0.0484 0.054 Uiso calc R 1 . . H
C12 0.07869(15) 0.50023(16) 0.12951(11) 0.0389(4) Uani d . 1 . . C
C13 0.21071(15) 0.45751(15) 0.15188(11) 0.0399(4) Uani d . 1 . . C
C14 0.30507(17) 0.53558(18) 0.14225(14) 0.0570(5) Uani d . 1 . . C
H14 0.2827 0.6099 0.1226 0.068 Uiso calc R 1 . . H
C15 0.43006(19) 0.5058(2) 0.16096(18) 0.0814(7) Uani d . 1 . . C
H15 0.4919 0.5592 0.1541 0.098 Uiso calc R 1 . . H
C16 0.4628(2) 0.3956(2) 0.19008(18) 0.0827(8) Uani d . 1 . . C
H16 0.5475 0.3747 0.2032 0.099 Uiso calc R 1 . . H
C17 0.37225(19) 0.3160(2) 0.20002(15) 0.0662(6) Uani d . 1 . . C
H17 0.3969 0.2421 0.2195 0.079 Uiso calc R 1 . . H
C18 0.24289(16) 0.34399(17) 0.18141(12) 0.0438(5) Uani d . 1 . . C

loop_
_atom_site_aniso_label
_atom_site_aniso_U_11
_atom_site_aniso_U_22
_atom_site_aniso_U_33
_atom_site_aniso_U_12
_atom_site_aniso_U_13
_atom_site_aniso_U_23
O1 0.0663(11) 0.1393(17) 0.0633(11) -0.0066(10) -0.0079(8) -0.0143(10)
O2 0.0648(9) 0.0805(11) 0.0468(9) -0.0026(7) 0.0106(7) -0.0176(7)
O3 0.0458(8) 0.0445(8) 0.0865(10) 0.0056(6) 0.0282(7) 0.0124(7)
O4 0.0521(8) 0.0528(8) 0.0426(7) 0.0059(6) 0.0087(6) 0.0099(6)
N1 0.0511(10) 0.0471(10) 0.0427(10) 0.0035(7) 0.0089(8) -0.0001(8)
N2 0.0341(8) 0.0437(9) 0.0423(9) 0.0020(7) 0.0095(7) -0.0043(7)
N3 0.0344(8) 0.0415(10) 0.0521(10) 0.0023(7) 0.0077(7) 0.0061(7)
C1 0.0561(13) 0.0621(14) 0.0680(16) -0.0025(11) 0.0090(11) -0.0066(11)
C2 0.0543(15) 0.095(2) 0.105(2) -0.0018(13) 0.0162(14) -0.0007(16)
C3 0.0698(18) 0.0760(18) 0.124(3) 0.0013(13) 0.0495(17) 0.0047(16)
C4 0.0892(19) 0.0607(15) 0.0786(17) -0.0010(12) 0.0420(15) 0.0115(12)
C5 0.0661(14) 0.0449(12) 0.0564(13) -0.0039(9) 0.0175(10) 0.0060(9)
C6 0.0511(11) 0.0339(10) 0.0510(12) -0.0026(8) 0.0112(9) -0.0018(8)
C7 0.0588(13) 0.0326(10) 0.0455(12) 0.0014(9) 0.0077(9) -0.0034(8)
C8 0.0495(11) 0.0517(13) 0.0575(13) 0.0116(9) 0.0105(9) 0.0016(9)
C9 0.0386(10) 0.0550(12) 0.0457(11) 0.0044(9) 0.0073(8) -0.0044(9)
C10 0.0432(11) 0.0484(12) 0.0603(13) -0.0016(9) 0.0212(9) 0.0034(9)
C11 0.0348(10) 0.0423(11) 0.0584(12) -0.0021(8) 0.0071(8) -0.0004(9)
C12 0.0378(10) 0.0441(11) 0.0364(10) 0.0016(8) 0.0109(8) -0.0029(8)
C13 0.0347(9) 0.0498(11) 0.0349(10) 0.0005(8) 0.0058(7) -0.0052(8)
C14 0.0422(11) 0.0572(13) 0.0724(14) -0.0050(9) 0.0127(10) -0.0080(11)
C15 0.0379(13) 0.0871(19) 0.118(2) -0.0088(12) 0.0108(13) -0.0024(16)
C16 0.0316(12) 0.115(2) 0.099(2) 0.0061(13) 0.0038(12) 0.0110(16)
C17 0.0505(13) 0.0823(17) 0.0628(14) 0.0187(12) 0.0029(10) 0.0148(12)
C18 0.0399(10) 0.0610(13) 0.0295(10) 0.0049(9) 0.0041(8) 0.0024(8)

loop_
_atom_type_symbol
_atom_type_description
_atom_type_scat_dispersion_real
_atom_type_scat_dispersion_imag
_atom_type_scat_source
C C 0.0033 0.0016 'International Tables Vol C Tables 4.2.6.8 and 6.1.1.4'
H H 0.0000 0.0000 'International Tables Vol C Tables 4.2.6.8 and 6.1.1.4'
N N 0.0061 0.0033 'International Tables Vol C Tables 4.2.6.8 and 6.1.1.4'
O O 0.0106 0.0060 'International Tables Vol C Tables 4.2.6.8 and 6.1.1.4'

loop_
_geom_angle_atom_site_label_1
_geom_angle_atom_site_label_2
_geom_angle_atom_site_label_3
_geom_angle
_geom_angle_publ_flag
C1 O1 H1 99.8(15) ?
C7 N1 C8 121.96(17) yes
C7 N1 H1A 121.2(13) ?
C8 N1 H1A 116.6(13) ?
C9 N2 C10 114.78(14) yes
C9 N2 H2A 108.2(11) ?
C10 N2 H2A 106.0(11) ?
C9 N2 H2B 111.7(11) ?
C10 N2 H2B 103.3(11) ?
H2A N2 H2B 112.8(16) ?
C12 N3 C11 123.58(16) yes
C12 N3 H3 113.1(13) ?
C11 N3 H3 122.2(13) ?
O1 C1 C2 118.2(2) ?
O1 C1 C6 121.7(2) ?
C2 C1 C6 120.1(2) ?
C1 C2 C3 120.3(2) ?
C1 C2 H2 119.9 ?
C3 C2 H2 119.9 ?
C4 C3 C2 120.8(2) ?
C4 C3 H3A 119.6 ?
C2 C3 H3A 119.6 ?
C3 C4 C5 119.0(2) ?
C3 C4 H4A 120.5 ?
C5 C4 H4A 120.5 ?
C4 C5 C6 121.7(2) ?
C4 C5 H5 119.2 ?
C6 C5 H5 119.2 ?
C5 C6 C1 118.16(19) ?
C5 C6 C7 123.22(18) ?
C1 C6 C7 118.62(18) ?
O2 C7 N1 120.14(18) ?
O2 C7 C6 120.58(17) ?
N1 C7 C6 119.28(17) ?
N1 C8 C9 113.76(15) ?
N1 C8 H8A 108.8 ?
C9 C8 H8A 108.8 ?
N1 C8 H8B 108.8 ?
C9 C8 H8B 108.8 ?
H8A C8 H8B 107.7 ?
N2 C9 C8 112.14(14) ?
N2 C9 H9A 109.2 ?
C8 C9 H9A 109.2 ?
N2 C9 H9B 109.2 ?
C8 C9 H9B 109.2 ?
H9A C9 H9B 107.9 ?
N2 C10 C11 113.10(15) ?
N2 C10 H10A 109.0 ?
C11 C10 H10A 109.0 ?
N2 C10 H10B 109.0 ?
C11 C10 H10B 109.0 ?
H10A C10 H10B 107.8 ?
N3 C11 C10 114.57(15) ?
N3 C11 H11A 108.6 ?
C10 C11 H11A 108.6 ?
N3 C11 H11B 108.6 ?
C10 C11 H11B 108.6 ?
H11A C11 H11B 107.6 ?
O3 C12 N3 121.85(16) ?
O3 C12 C13 120.64(16) ?
N3 C12 C13 117.50(17) ?
C14 C13 C18 119.97(16) ?
C14 C13 C12 116.58(17) ?
C18 C13 C12 123.45(16) ?
C15 C14 C13 121.7(2) ?
C15 C14 H14 119.1 ?
C13 C14 H14 119.1 ?
C14 C15 C16 118.9(2) ?
C14 C15 H15 120.5 ?
C16 C15 H15 120.5 ?
C17 C16 C15 121.0(2) ?
C17 C16 H16 119.5 ?
C15 C16 H16 119.5 ?
C16 C17 C18 121.4(2) ?
C16 C17 H17 119.3 ?
C18 C17 H17 119.3 ?
O4 C18 C17 120.11(18) ?
O4 C18 C13 122.92(15) ?
C17 C18 C13 116.96(18) ?

loop_
_geom_bond_atom_site_label_1
_geom_bond_atom_site_label_2
_geom_bond_site_symmetry_2
_geom_bond_distance
_geom_bond_publ_flag
O1 C1 . 1.359(3) ?
O1 H1 . 1.05(3) ?
O2 C7 . 1.251(2) yes
O3 C12 . 1.244(2) yes
O4 C18 . 1.320(2) ?
N1 C7 . 1.332(2) ?
N1 C8 . 1.448(2) yes
N1 H1A . 0.88(2) ?
N2 C9 . 1.479(2) yes
N2 C10 . 1.490(2) yes
N2 H2A . 1.04(2) ?
N2 H2B . 0.97(2) ?
N3 C12 . 1.329(2) ?
N3 C11 . 1.452(2) yes
N3 H3 . 0.890(19) ?
C1 C2 . 1.375(3) ?
C1 C6 . 1.395(3) ?
C2 C3 . 1.377(3) ?
C2 H2 . 0.9300 ?
C3 C4 . 1.373(3) ?
C3 H3A . 0.9300 ?
C4 C5 . 1.374(3) ?
C4 H4A . 0.9300 ?
C5 C6 . 1.391(3) ?
C5 H5 . 0.9300 ?
C6 C7 . 1.480(3) ?
C8 C9 . 1.516(3) ?
C8 H8A . 0.9700 ?
C8 H8B . 0.9700 ?
C9 H9A . 0.9700 ?
C9 H9B . 0.9700 ?
C10 C11 . 1.509(2) ?
C10 H10A . 0.9700 ?
C10 H10B . 0.9700 ?
C11 H11A . 0.9700 ?
C11 H11B . 0.9700 ?
C12 C13 . 1.486(2) ?
C13 C14 . 1.391(2) ?
C13 C18 . 1.414(3) ?
C14 C15 . 1.369(3) ?
C14 H14 . 0.9300 ?
C15 C16 . 1.378(3) ?
C15 H15 . 0.9300 ?
C16 C17 . 1.372(3) ?
C16 H16 . 0.9300 ?
C17 C18 . 1.409(3) ?
C17 H17 . 0.9300 ?

loop_
_geom_hbond_atom_site_label_D
_geom_hbond_atom_site_label_H
_geom_hbond_atom_site_label_A
_geom_hbond_site_symmetry_A
_geom_hbond_distance_DH
_geom_hbond_distance_HA
_geom_hbond_distance_DA
_geom_hbond_angle_DHA
N1 H1A O4 3_565 0.88(2) 2.01(2) 2.865(2) 165.7(18)
N2 H2A O4 2 1.04(2) 1.61(2) 2.6342(19) 167.0(19)
N2 H2B O3 . 0.97(2) 1.75(2) 2.6933(19) 163.7(17)
N2 H2B O2 . 0.97(2) 2.689(19) 3.109(2) 106.5(13)
N3 H3 O4 . 0.890(19) 1.87(2) 2.6475(19) 145.4(18)
O1 H1 O2 . 1.05(3) 1.51(3) 2.518(2) 158(2)
C5 H5 O4 3_565 0.93 2.60 3.380(3) 141
C11 H11B O3 3_565 0.97 2.71 3.413(2) 130

loop_
_geom_torsion_atom_site_label_1
_geom_torsion_atom_site_label_2
_geom_torsion_atom_site_label_3
_geom_torsion_atom_site_label_4
_geom_torsion
O1 C1 C2 C3 179.9(2)
C6 C1 C2 C3 0.5(4)
C1 C2 C3 C4 0.1(4)
C2 C3 C4 C5 0.1(4)
C3 C4 C5 C6 -0.8(3)
C4 C5 C6 C1 1.4(3)
C4 C5 C6 C7 -178.82(17)
O1 C1 C6 C5 179.47(19)
C2 C1 C6 C5 -1.2(3)
O1 C1 C6 C7 -0.4(3)
C2 C1 C6 C7 178.97(19)
C8 N1 C7 O2 3.5(3)
C8 N1 C7 C6 -176.30(15)
C5 C6 C7 O2 -167.40(17)
C1 C6 C7 O2 12.4(3)
C5 C6 C7 N1 12.3(3)
C1 C6 C7 N1 -167.84(17)
C7 N1 C8 C9 -95.3(2)
C10 N2 C9 C8 -176.63(14)
N1 C8 C9 N2 65.1(2)
C9 N2 C10 C11 86.81(19)
C12 N3 C11 C10 -72.2(2)
N2 C10 C11 N3 78.6(2)
C11 N3 C12 O3 8.4(3)
C11 N3 C12 C13 -171.72(15)
O3 C12 C13 C14 4.4(2)
N3 C12 C13 C14 -175.49(16)
O3 C12 C13 C18 -175.45(16)
N3 C12 C13 C18 4.7(2)
C18 C13 C14 C15 -0.2(3)
C12 C13 C14 C15 179.97(19)
C13 C14 C15 C16 0.0(4)
C14 C15 C16 C17 0.3(4)
C15 C16 C17 C18 -0.3(4)
C16 C17 C18 O4 178.9(2)
C16 C17 C18 C13 0.1(3)
C14 C13 C18 O4 -178.60(16)
C12 C13 C18 O4 1.2(3)
C14 C13 C18 C17 0.1(2)
C12 C13 C18 C17 179.96(16)

loop_
_cod_related_entry_id
_cod_related_entry_database
_cod_related_entry_code
1 ChemSpider 21378941
